data_7006754
loop_
_publ_author_name
'Journaux, Yves'
'Glaser, Thorsten'
'Steinfeld, Gunther'
'Lozan, Vasile'
'Kersting, Berthold'

_publ_section_title
;
 Preparation and characterization of Cr(III), Mn(II), Fe(II), Co(II)
 and Ni(II) complexes of a hexaazadithiophenolate macrocycle.
;
_journal_issue 14
_journal_name_full 'Dalton transactions (Cambridge, England : 2003)'
_journal_page_first 1738
_journal_page_last 1748
_journal_paper_doi 10.1039/b513717a
_journal_year 2006
_chemical_compound_source
;
Crystals were grown by recrystallization from a mixed
acetonitrile/ethanol solvent system
;
_chemical_formula_structural
;
[(LMe)Mn2(OAc)](BPh4)(MeCN)3
;
_chemical_formula_sum 'C70 H96 B Mn2 N9 O2 S2'
_chemical_formula_weight 1280.37
_space_group_IT_number 2
_symmetry_cell_setting triclinic
_symmetry_space_group_name_Hall '-P 1'
_symmetry_space_group_name_H-M 'P -1'
_atom_sites_solution_hydrogens geom
_atom_sites_solution_primary direct
_atom_sites_solution_secondary difmap
_cell_angle_alpha 113.54(3)
_cell_angle_beta 110.66(3)
_cell_angle_gamma 94.92(3)
_cell_formula_units_Z 2
_cell_length_a 14.555(3)
_cell_length_b 16.707(3)
_cell_length_c 17.295(3)
_cell_measurement_temperature 210(2)
_cell_volume 3479.5(19)
_computing_cell_refinement SMART
_computing_data_collection SMART
_computing_data_reduction SAINT
_computing_molecular_graphics 'ORTEP3 (FARRUGIA)'
_computing_structure_refinement 'SHELXL-97 (Sheldrick, 1997)'
_computing_structure_solution 'SHELXS-97 (Sheldrick, 1990)'
_diffrn_ambient_temperature 210(2)
_diffrn_measurement_device_type 'BRUKER AXS'
_diffrn_measurement_method hemisphere
_diffrn_radiation_monochromator graphite
_diffrn_radiation_source 'fine-focus sealed tube'
_diffrn_radiation_type MoK\a
_diffrn_radiation_wavelength 0.71073
_diffrn_reflns_av_R_equivalents 0.0191
_diffrn_reflns_av_sigmaI/netI 0.0453
_diffrn_reflns_limit_h_max 19
_diffrn_reflns_limit_h_min -19
_diffrn_reflns_limit_k_max 21
_diffrn_reflns_limit_k_min -22
_diffrn_reflns_limit_l_max 22
_diffrn_reflns_limit_l_min -23
_diffrn_reflns_number 31437
_diffrn_reflns_theta_max 28.29
_diffrn_reflns_theta_min 1.78
_exptl_absorpt_coefficient_mu 0.472
_exptl_absorpt_correction_T_max 1.00
_exptl_absorpt_correction_T_min 0.84
_exptl_absorpt_correction_type SADABS
_exptl_crystal_colour colorless
_exptl_crystal_density_diffrn 1.222
_exptl_crystal_density_meas ?
_exptl_crystal_description block
_exptl_crystal_F_000 1364
_exptl_crystal_size_max 0.18
_exptl_crystal_size_mid 0.18
_exptl_crystal_size_min 0.15
_refine_diff_density_max 0.400
_refine_diff_density_min -0.399
_refine_diff_density_rms 0.043
_refine_ls_extinction_method none
_refine_ls_goodness_of_fit_ref 0.926
_refine_ls_hydrogen_treatment mixed
_refine_ls_matrix_type full
_refine_ls_number_parameters 775
_refine_ls_number_reflns 16227
_refine_ls_number_restraints 0
_refine_ls_restrained_S_all 0.926
_refine_ls_R_factor_all 0.0535
_refine_ls_R_factor_gt 0.0326
_refine_ls_shift/su_max 0.001
_refine_ls_shift/su_mean 0.000
_refine_ls_structure_factor_coef Fsqd
_refine_ls_weighting_details 'calc w=1/[\s^2^(Fo^2^)+(0.0458P)^2^+0.0000P] where P=(Fo^2^+2Fc^2^)/3'
_refine_ls_weighting_scheme calc
_refine_ls_wR_factor_gt 0.0802
_refine_ls_wR_factor_ref 0.0858
_reflns_number_gt 11386
_reflns_number_total 16227
_reflns_threshold_expression >2sigma(I)
_cod_data_source_file b513717a.txt
_cod_data_source_block 2
_cod_original_cell_volume 3479.5(11)
_cod_original_sg_symbol_H-M P-1
_cod_database_code 7006754

loop_
_symmetry_equiv_pos_as_xyz
'x, y, z'
'-x, -y, -z'

loop_
_atom_site_label
_atom_site_type_symbol
_atom_site_fract_x
_atom_site_fract_y
_atom_site_fract_z
_atom_site_U_iso_or_equiv
_atom_site_adp_type
_atom_site_occupancy
_atom_site_symmetry_multiplicity
_atom_site_calc_flag
_atom_site_refinement_flags
_atom_site_disorder_assembly
_atom_site_disorder_group
Mn1 Mn 0.225280(17) 0.395986(16) 0.071453(16) 0.02469(6) Uani 1 1 d . . .
Mn2 Mn 0.396975(18) 0.607056(16) 0.196352(17) 0.02536(6) Uani 1 1 d . . .
S1 S 0.19773(3) 0.55586(3) 0.10284(3) 0.02719(9) Uani 1 1 d . . .
S2 S 0.37888(3) 0.46424(3) 0.05136(3) 0.02680(9) Uani 1 1 d . . .
N1 N 0.06313(10) 0.35296(9) 0.07133(9) 0.0293(3) Uani 1 1 d . . .
N2 N 0.11625(10) 0.30832(10) -0.08779(9) 0.0316(3) Uani 1 1 d . . .
N3 N 0.27538(10) 0.26136(9) 0.03425(10) 0.0293(3) Uani 1 1 d . . .
N4 N 0.57781(10) 0.63805(9) 0.24446(10) 0.0321(3) Uani 1 1 d . . .
N5 N 0.42963(11) 0.71730(10) 0.15198(10) 0.0328(3) Uani 1 1 d . . .
N6 N 0.37668(10) 0.73692(9) 0.30744(10) 0.0322(3) Uani 1 1 d . . .
O1 O 0.29034(9) 0.42450(8) 0.21149(8) 0.0378(3) Uani 1 1 d . . .
O2 O 0.41379(10) 0.55247(8) 0.28824(8) 0.0418(3) Uani 1 1 d . . .
C1 C 0.15672(11) 0.57887(11) 0.19272(11) 0.0263(3) Uani 1 1 d . . .
C2 C 0.19745(12) 0.66303(11) 0.27295(11) 0.0279(3) Uani 1 1 d . . .
C3 C 0.16439(12) 0.67972(11) 0.34317(12) 0.0297(4) Uani 1 1 d . . .
H3 H 0.1927 0.7357 0.3961 0.036 Uiso 1 1 calc R . .
C4 C 0.09080(12) 0.61599(11) 0.33701(11) 0.0289(4) Uani 1 1 d . . .
C5 C 0.04884(12) 0.53442(11) 0.25521(11) 0.0298(4) Uani 1 1 d . . .
H5 H -0.0019 0.4909 0.2483 0.036 Uiso 1 1 calc R . .
C6 C 0.07915(11) 0.51497(11) 0.18353(11) 0.0274(3) Uani 1 1 d . . .
C7 C 0.01772(12) 0.43131(11) 0.09276(12) 0.0314(4) Uani 1 1 d . . .
H7A H -0.0473 0.4113 0.0919 0.038 Uiso 1 1 calc R . .
H7B H 0.0041 0.4479 0.0429 0.038 Uiso 1 1 calc R . .
C8 C 0.06738(14) 0.31672(13) 0.13753(14) 0.0407(4) Uani 1 1 d . . .
H8A H 0.0925 0.2638 0.1221 0.061 Uiso 1 1 calc R . .
H8B H 0.0004 0.3010 0.1337 0.061 Uiso 1 1 calc R . .
H8C H 0.1120 0.3618 0.1997 0.061 Uiso 1 1 calc R . .
C9 C -0.00704(13) 0.28383(12) -0.02514(12) 0.0376(4) Uani 1 1 d . . .
H9A H -0.0769 0.2823 -0.0339 0.045 Uiso 1 1 calc R . .
H9B H 0.0028 0.2246 -0.0339 0.045 Uiso 1 1 calc R . .
C10 C 0.01103(13) 0.30404(13) -0.09632(12) 0.0395(4) Uani 1 1 d . . .
H10A H -0.0360 0.2576 -0.1580 0.047 Uiso 1 1 calc R . .
H10B H -0.0032 0.3615 -0.0899 0.047 Uiso 1 1 calc R . .
C11 C 0.13227(16) 0.34940(15) -0.14514(13) 0.0528(5) Uani 1 1 d . . .
H11A H 0.1999 0.3518 -0.1415 0.079 Uiso 1 1 calc R . .
H11B H 0.1238 0.4096 -0.1224 0.079 Uiso 1 1 calc R . .
H11C H 0.0836 0.3135 -0.2087 0.079 Uiso 1 1 calc R . .
C12 C 0.13387(13) 0.21670(12) -0.12012(12) 0.0410(5) Uani 1 1 d . . .
H12A H 0.1775 0.2135 -0.1520 0.049 Uiso 1 1 calc R . .
H12B H 0.0693 0.1723 -0.1647 0.049 Uiso 1 1 calc R . .
C13 C 0.18200(13) 0.19220(12) -0.04257(14) 0.0413(5) Uani 1 1 d . . .
H13A H 0.1332 0.1843 -0.0182 0.050 Uiso 1 1 calc R . .
H13B H 0.1984 0.1349 -0.0677 0.050 Uiso 1 1 calc R . .
C14 C 0.30813(14) 0.23708(13) 0.11143(14) 0.0426(5) Uani 1 1 d . . .
H14A H 0.3698 0.2807 0.1615 0.064 Uiso 1 1 calc R . .
H14B H 0.3199 0.1781 0.0897 0.064 Uiso 1 1 calc R . .
H14C H 0.2559 0.2368 0.1332 0.064 Uiso 1 1 calc R . .
C15 C 0.35614(12) 0.26099(11) 0.00021(12) 0.0302(4) Uani 1 1 d . . .
H15A H 0.3332 0.2757 -0.0512 0.036 Uiso 1 1 calc R . .
H15B H 0.3648 0.2002 -0.0238 0.036 Uiso 1 1 calc R . .
C16 C 0.45811(12) 0.32578(11) 0.07247(11) 0.0275(3) Uani 1 1 d . . .
C17 C 0.47684(12) 0.41819(11) 0.09767(11) 0.0263(3) Uani 1 1 d . . .
C18 C 0.57674(12) 0.47368(11) 0.15783(11) 0.0278(3) Uani 1 1 d . . .
C19 C 0.65239(12) 0.43568(12) 0.19231(11) 0.0311(4) Uani 1 1 d . . .
H19 H 0.7177 0.4733 0.2326 0.037 Uiso 1 1 calc R . .
C20 C 0.63540(12) 0.34433(12) 0.16960(12) 0.0306(4) Uani 1 1 d . . .
C21 C 0.53675(12) 0.29087(11) 0.10858(12) 0.0303(4) Uani 1 1 d . . .
H21 H 0.5226 0.2292 0.0911 0.036 Uiso 1 1 calc R . .
C22 C 0.60612(13) 0.57008(11) 0.17593(12) 0.0322(4) Uani 1 1 d . . .
H22A H 0.6793 0.5883 0.1974 0.039 Uiso 1 1 calc R . .
H22B H 0.5751 0.5720 0.1172 0.039 Uiso 1 1 calc R . .
C23 C 0.63494(14) 0.64419(15) 0.33677(13) 0.0482(5) Uani 1 1 d . . .
H23A H 0.6185 0.6889 0.3820 0.072 Uiso 1 1 calc R . .
H23B H 0.7066 0.6612 0.3538 0.072 Uiso 1 1 calc R . .
H23C H 0.6169 0.5865 0.3347 0.072 Uiso 1 1 calc R . .
C24 C 0.60848(14) 0.72610(13) 0.24642(15) 0.0466(5) Uani 1 1 d . . .
H24A H 0.6762 0.7343 0.2484 0.056 Uiso 1 1 calc R . .
H24B H 0.6111 0.7747 0.3025 0.056 Uiso 1 1 calc R . .
C25 C 0.53598(14) 0.73195(14) 0.16282(16) 0.0453(5) Uani 1 1 d . . .
H25A H 0.5582 0.7912 0.1683 0.054 Uiso 1 1 calc R . .
H25B H 0.5385 0.6871 0.1073 0.054 Uiso 1 1 calc R . .
C26 C 0.36279(18) 0.68801(16) 0.05310(15) 0.0596(6) Uani 1 1 d . . .
H26A H 0.2929 0.6772 0.0437 0.089 Uiso 1 1 calc R . .
H26B H 0.3741 0.6333 0.0146 0.089 Uiso 1 1 calc R . .
H26C H 0.3780 0.7345 0.0368 0.089 Uiso 1 1 calc R . .
C27 C 0.41147(17) 0.80132(13) 0.21039(16) 0.0495(5) Uani 1 1 d . . .
H27A H 0.3410 0.8005 0.1797 0.059 Uiso 1 1 calc R . .
H27B H 0.4539 0.8525 0.2149 0.059 Uiso 1 1 calc R . .
C28 C 0.43282(16) 0.81517(12) 0.30718(15) 0.0489(5) Uani 1 1 d . . .
H28A H 0.5053 0.8252 0.3414 0.059 Uiso 1 1 calc R . .
H28B H 0.4139 0.8690 0.3390 0.059 Uiso 1 1 calc R . .
C29 C 0.41873(15) 0.74727(14) 0.40303(12) 0.0468(5) Uani 1 1 d . . .
H29A H 0.4893 0.7478 0.4226 0.070 Uiso 1 1 calc R . .
H29B H 0.3820 0.6976 0.4044 0.070 Uiso 1 1 calc R . .
H29C H 0.4122 0.8031 0.4443 0.070 Uiso 1 1 calc R . .
C30 C 0.26836(13) 0.73992(11) 0.28063(13) 0.0330(4) Uani 1 1 d . . .
H30A H 0.2430 0.7408 0.2211 0.040 Uiso 1 1 calc R . .
H30B H 0.2660 0.7963 0.3262 0.040 Uiso 1 1 calc R . .
C31 C 0.05201(13) 0.63169(12) 0.41219(12) 0.0325(4) Uani 1 1 d . . .
C32 C 0.10702(15) 0.72474(13) 0.49678(12) 0.0433(5) Uani 1 1 d . . .
H32A H 0.0965 0.7711 0.4776 0.065 Uiso 1 1 calc R . .
H32B H 0.1786 0.7295 0.5237 0.065 Uiso 1 1 calc R . .
H32C H 0.0805 0.7320 0.5421 0.065 Uiso 1 1 calc R . .
C33 C -0.06214(14) 0.62637(15) 0.37192(14) 0.0493(5) Uani 1 1 d . . .
H33A H -0.0726 0.6715 0.3510 0.074 Uiso 1 1 calc R . .
H33B H -0.0863 0.6368 0.4192 0.074 Uiso 1 1 calc R . .
H33C H -0.0988 0.5675 0.3204 0.074 Uiso 1 1 calc R . .
C34 C 0.06735(18) 0.55833(14) 0.44332(15) 0.0540(6) Uani 1 1 d . . .
H34A H 0.0419 0.5673 0.4896 0.081 Uiso 1 1 calc R . .
H34B H 0.1386 0.5616 0.4692 0.081 Uiso 1 1 calc R . .
H34C H 0.0312 0.4999 0.3907 0.081 Uiso 1 1 calc R . .
C35 C 0.72317(13) 0.30700(12) 0.20818(13) 0.0361(4) Uani 1 1 d . . .
C36 C 0.80684(14) 0.32590(15) 0.17859(15) 0.0471(5) Uani 1 1 d . . .
H36A H 0.7812 0.2934 0.1120 0.071 Uiso 1 1 calc R . .
H36B H 0.8641 0.3065 0.2067 0.071 Uiso 1 1 calc R . .
H36C H 0.8277 0.3896 0.1985 0.071 Uiso 1 1 calc R . .
C37 C 0.68974(15) 0.20529(14) 0.17425(17) 0.0579(6) Uani 1 1 d . . .
H37A H 0.6678 0.1739 0.1080 0.087 Uiso 1 1 calc R . .
H37B H 0.6345 0.1921 0.1891 0.087 Uiso 1 1 calc R . .
H37C H 0.7459 0.1859 0.2042 0.087 Uiso 1 1 calc R . .
C38 C 0.76803(16) 0.35533(16) 0.31487(14) 0.0548(6) Uani 1 1 d . . .
H38A H 0.7164 0.3446 0.3347 0.082 Uiso 1 1 calc R . .
H38B H 0.7922 0.4192 0.3372 0.082 Uiso 1 1 calc R . .
H38C H 0.8236 0.3324 0.3395 0.082 Uiso 1 1 calc R . .
C39 C 0.36055(15) 0.48653(13) 0.28364(12) 0.0413(5) Uani 1 1 d . . .
C40 C 0.3818(3) 0.4808(2) 0.37303(16) 0.1106(14) Uani 1 1 d . . .
H40A H 0.3912 0.5394 0.4216 0.166 Uiso 1 1 calc R . .
H40B H 0.4424 0.4609 0.3902 0.166 Uiso 1 1 calc R . .
H40C H 0.3254 0.4386 0.3642 0.166 Uiso 1 1 calc R . .
B B 0.25376(15) 0.08837(13) 0.29486(14) 0.0304(4) Uani 1 1 d . . .
C101 C 0.20609(12) 0.02229(11) 0.18193(12) 0.0305(4) Uani 1 1 d . . .
C102 C 0.22378(14) -0.06302(12) 0.14683(12) 0.0378(4) Uani 1 1 d . . .
H102 H 0.2558 -0.0847 0.1884 0.045 Uiso 1 1 calc R . .
C103 C 0.19584(16) -0.11695(13) 0.05279(14) 0.0460(5) Uani 1 1 d . . .
H103 H 0.2103 -0.1729 0.0329 0.055 Uiso 1 1 calc R . .
C104 C 0.14705(15) -0.08836(14) -0.01127(13) 0.0472(5) Uani 1 1 d . . .
H104 H 0.1275 -0.1248 -0.0744 0.057 Uiso 1 1 calc R . .
C105 C 0.12764(14) -0.00471(14) 0.01981(13) 0.0449(5) Uani 1 1 d . . .
H105 H 0.0948 0.0159 -0.0225 0.054 Uiso 1 1 calc R . .
C106 C 0.15712(13) 0.04913(13) 0.11462(12) 0.0372(4) Uani 1 1 d . . .
H106 H 0.1436 0.1055 0.1340 0.045 Uiso 1 1 calc R . .
C201 C 0.24089(13) 0.03161(11) 0.35062(12) 0.0306(4) Uani 1 1 d . . .
C202 C 0.15591(13) -0.04012(12) 0.31361(13) 0.0358(4) Uani 1 1 d . . .
H202 H 0.1085 -0.0603 0.2526 0.043 Uiso 1 1 calc R . .
C203 C 0.13894(15) -0.08266(13) 0.36370(13) 0.0419(5) Uani 1 1 d . . .
H203 H 0.0807 -0.1297 0.3363 0.050 Uiso 1 1 calc R . .
C204 C 0.20794(16) -0.05551(13) 0.45370(14) 0.0450(5) Uani 1 1 d . . .
H204 H 0.1974 -0.0842 0.4873 0.054 Uiso 1 1 calc R . .
C205 C 0.29301(16) 0.01499(14) 0.49306(14) 0.0492(5) Uani 1 1 d . . .
H205 H 0.3402 0.0345 0.5540 0.059 Uiso 1 1 calc R . .
C206 C 0.30855(15) 0.05688(13) 0.44249(13) 0.0413(4) Uani 1 1 d . . .
H206 H 0.3668 0.1042 0.4708 0.050 Uiso 1 1 calc R . .
C301 C 0.37393(13) 0.12950(12) 0.32197(11) 0.0331(4) Uani 1 1 d . . .
C302 C 0.40736(15) 0.20673(13) 0.31600(13) 0.0440(5) Uani 1 1 d . . .
H302 H 0.3611 0.2392 0.3014 0.053 Uiso 1 1 calc R . .
C303 C 0.50683(17) 0.23700(16) 0.33102(16) 0.0599(6) Uani 1 1 d . . .
H303 H 0.5262 0.2893 0.3272 0.072 Uiso 1 1 calc R . .
C304 C 0.57672(16) 0.19001(19) 0.35152(16) 0.0653(7) Uani 1 1 d . . .
H304 H 0.6435 0.2102 0.3618 0.078 Uiso 1 1 calc R . .
C305 C 0.54697(16) 0.11296(18) 0.35673(15) 0.0572(6) Uani 1 1 d . . .
H305 H 0.5936 0.0804 0.3701 0.069 Uiso 1 1 calc R . .
C306 C 0.44794(14) 0.08353(14) 0.34217(13) 0.0433(5) Uani 1 1 d . . .
H306 H 0.4296 0.0309 0.3459 0.052 Uiso 1 1 calc R . .
C401 C 0.19486(14) 0.16795(12) 0.32347(12) 0.0358(4) Uani 1 1 d . . .
C402 C 0.08944(15) 0.15108(14) 0.27803(14) 0.0449(5) Uani 1 1 d . . .
H402 H 0.0525 0.0943 0.2281 0.054 Uiso 1 1 calc R . .
C403 C 0.03743(19) 0.21549(17) 0.30431(17) 0.0595(6) Uani 1 1 d . . .
H403 H -0.0329 0.2012 0.2721 0.071 Uiso 1 1 calc R . .
C404 C 0.0891(2) 0.30001(18) 0.37747(18) 0.0658(7) Uani 1 1 d . . .
H404 H 0.0545 0.3435 0.3944 0.079 Uiso 1 1 calc R . .
C405 C 0.1927(2) 0.31943(16) 0.42545(17) 0.0646(7) Uani 1 1 d . . .
H405 H 0.2285 0.3761 0.4759 0.077 Uiso 1 1 calc R . .
C406 C 0.24448(17) 0.25417(13) 0.39863(14) 0.0482(5) Uani 1 1 d . . .
H406 H 0.3146 0.2688 0.4321 0.058 Uiso 1 1 calc R . .
N7 N 0.5262(2) -0.07790(19) 0.0997(2) 0.1162(10) Uani 1 1 d . . .
C41 C 0.4788(2) -0.02706(17) 0.09827(17) 0.0644(6) Uani 1 1 d . . .
C42 C 0.41855(17) 0.03510(15) 0.09613(18) 0.0606(6) Uani 1 1 d . . .
H42A H 0.3967 0.0354 0.0370 0.091 Uiso 1 1 calc R . .
H42B H 0.4581 0.0947 0.1449 0.091 Uiso 1 1 calc R . .
H42C H 0.3601 0.0173 0.1050 0.091 Uiso 1 1 calc R . .
N8 N -0.1167(2) 0.8550(2) 0.36340(19) 0.1024(9) Uani 1 1 d . . .
C43 C -0.10155(19) 0.86306(18) 0.43443(19) 0.0637(6) Uani 1 1 d . . .
C44 C -0.0834(2) 0.8725(2) 0.52524(19) 0.0856(9) Uani 1 1 d . . .
H44A H -0.0229 0.9204 0.5710 0.128 Uiso 1 1 calc R . .
H44B H -0.0746 0.8168 0.5269 0.128 Uiso 1 1 calc R . .
H44C H -0.1404 0.8867 0.5385 0.128 Uiso 1 1 calc R . .
N9 N 0.1686(5) -0.0260(4) -0.1924(5) 0.272(3) Uani 1 1 d . . .
C45 C 0.1990(4) -0.0174(3) -0.2436(3) 0.1207(13) Uani 1 1 d . . .
C46 C 0.2504(3) 0.0038(4) -0.2913(3) 0.163(2) Uani 1 1 d . . .
H46A H 0.2024 -0.0124 -0.3534 0.245 Uiso 1 1 calc R . .
H46B H 0.3009 -0.0294 -0.2938 0.245 Uiso 1 1 calc R . .
H46C H 0.2828 0.0675 -0.2591 0.245 Uiso 1 1 calc R . .

loop_
_atom_site_aniso_label
_atom_site_aniso_U_11
_atom_site_aniso_U_22
_atom_site_aniso_U_33
_atom_site_aniso_U_23
_atom_site_aniso_U_13
_atom_site_aniso_U_12
Mn1 0.02132(12) 0.02595(13) 0.02332(13) 0.00971(10) 0.00798(10) 0.00485(10)
Mn2 0.02513(13) 0.02525(13) 0.02536(13) 0.01182(10) 0.01058(10) 0.00482(10)
S1 0.0256(2) 0.0307(2) 0.0270(2) 0.01362(17) 0.01218(17) 0.00904(17)
S2 0.0238(2) 0.0302(2) 0.0262(2) 0.01305(17) 0.01027(16) 0.00758(16)
N1 0.0259(7) 0.0276(7) 0.0306(7) 0.0097(6) 0.0129(6) 0.0042(6)
N2 0.0267(7) 0.0352(8) 0.0256(7) 0.0103(6) 0.0080(6) 0.0060(6)
N3 0.0229(7) 0.0280(7) 0.0350(8) 0.0146(6) 0.0104(6) 0.0049(6)
N4 0.0282(7) 0.0297(8) 0.0308(8) 0.0095(6) 0.0098(6) 0.0063(6)
N5 0.0348(8) 0.0351(8) 0.0383(8) 0.0218(7) 0.0199(7) 0.0111(6)
N6 0.0296(7) 0.0302(8) 0.0317(8) 0.0083(6) 0.0160(6) 0.0011(6)
O1 0.0411(7) 0.0362(7) 0.0278(6) 0.0153(6) 0.0077(6) 0.0000(6)
O2 0.0478(8) 0.0351(7) 0.0303(7) 0.0175(6) 0.0042(6) -0.0036(6)
C1 0.0227(8) 0.0298(9) 0.0291(8) 0.0143(7) 0.0123(7) 0.0105(7)
C2 0.0254(8) 0.0272(8) 0.0331(9) 0.0138(7) 0.0144(7) 0.0086(7)
C3 0.0281(9) 0.0276(9) 0.0294(9) 0.0090(7) 0.0129(7) 0.0076(7)
C4 0.0259(8) 0.0324(9) 0.0295(9) 0.0135(7) 0.0133(7) 0.0099(7)
C5 0.0230(8) 0.0315(9) 0.0344(9) 0.0143(8) 0.0130(7) 0.0053(7)
C6 0.0221(8) 0.0285(8) 0.0289(9) 0.0113(7) 0.0098(7) 0.0083(7)
C7 0.0229(8) 0.0341(9) 0.0313(9) 0.0100(8) 0.0113(7) 0.0067(7)
C8 0.0413(11) 0.0399(11) 0.0505(12) 0.0239(9) 0.0260(9) 0.0096(9)
C9 0.0234(8) 0.0329(10) 0.0399(10) 0.0044(8) 0.0116(8) 0.0012(7)
C10 0.0254(9) 0.0454(11) 0.0277(9) 0.0052(8) 0.0033(7) 0.0099(8)
C11 0.0527(13) 0.0670(15) 0.0307(10) 0.0241(10) 0.0098(9) 0.0051(11)
C12 0.0264(9) 0.0378(10) 0.0334(10) -0.0010(8) 0.0071(8) 0.0034(8)
C13 0.0262(9) 0.0266(9) 0.0567(12) 0.0112(9) 0.0124(9) 0.0036(7)
C14 0.0402(11) 0.0477(11) 0.0587(13) 0.0367(10) 0.0251(10) 0.0198(9)
C15 0.0246(8) 0.0280(9) 0.0329(9) 0.0090(7) 0.0122(7) 0.0075(7)
C16 0.0233(8) 0.0310(9) 0.0282(8) 0.0117(7) 0.0130(7) 0.0077(7)
C17 0.0238(8) 0.0321(9) 0.0247(8) 0.0122(7) 0.0128(7) 0.0087(7)
C18 0.0240(8) 0.0301(9) 0.0286(8) 0.0110(7) 0.0137(7) 0.0061(7)
C19 0.0200(8) 0.0372(10) 0.0305(9) 0.0120(8) 0.0096(7) 0.0042(7)
C20 0.0245(8) 0.0375(10) 0.0327(9) 0.0165(8) 0.0143(7) 0.0109(7)
C21 0.0275(9) 0.0295(9) 0.0357(9) 0.0151(8) 0.0149(7) 0.0101(7)
C22 0.0258(8) 0.0335(9) 0.0361(10) 0.0138(8) 0.0153(7) 0.0047(7)
C23 0.0368(11) 0.0591(13) 0.0305(10) 0.0111(9) 0.0055(8) 0.0150(10)
C24 0.0320(10) 0.0305(10) 0.0664(14) 0.0145(10) 0.0192(10) 0.0038(8)
C25 0.0445(11) 0.0409(11) 0.0733(14) 0.0363(11) 0.0369(11) 0.0151(9)
C26 0.0658(15) 0.0680(15) 0.0486(13) 0.0413(12) 0.0142(11) 0.0047(12)
C27 0.0630(13) 0.0368(11) 0.0827(16) 0.0379(11) 0.0528(13) 0.0234(10)
C28 0.0550(13) 0.0256(9) 0.0631(14) 0.0066(9) 0.0401(11) -0.0003(9)
C29 0.0388(11) 0.0564(13) 0.0269(10) 0.0055(9) 0.0125(8) 0.0031(9)
C30 0.0355(9) 0.0274(9) 0.0390(10) 0.0134(8) 0.0209(8) 0.0092(7)
C31 0.0329(9) 0.0340(9) 0.0306(9) 0.0128(8) 0.0165(8) 0.0062(7)
C32 0.0464(11) 0.0437(11) 0.0346(10) 0.0097(9) 0.0226(9) 0.0060(9)
C33 0.0369(11) 0.0658(14) 0.0405(11) 0.0149(10) 0.0236(9) 0.0094(10)
C34 0.0809(16) 0.0470(12) 0.0455(12) 0.0248(10) 0.0347(12) 0.0177(11)
C35 0.0250(9) 0.0426(10) 0.0420(10) 0.0223(9) 0.0115(8) 0.0116(8)
C36 0.0317(10) 0.0619(13) 0.0571(13) 0.0317(11) 0.0218(9) 0.0218(9)
C37 0.0379(11) 0.0494(13) 0.0827(17) 0.0368(12) 0.0130(11) 0.0171(10)
C38 0.0486(12) 0.0737(16) 0.0453(12) 0.0350(12) 0.0133(10) 0.0212(11)
C39 0.0522(12) 0.0363(10) 0.0274(9) 0.0168(8) 0.0084(9) 0.0007(9)
C40 0.151(3) 0.090(2) 0.0356(13) 0.0351(15) -0.0068(16) -0.053(2)
B 0.0311(10) 0.0298(10) 0.0312(10) 0.0147(8) 0.0131(8) 0.0090(8)
C101 0.0271(8) 0.0320(9) 0.0331(9) 0.0151(8) 0.0137(7) 0.0060(7)
C102 0.0456(11) 0.0356(10) 0.0339(10) 0.0159(8) 0.0185(9) 0.0126(8)
C103 0.0576(13) 0.0342(10) 0.0432(11) 0.0107(9) 0.0276(10) 0.0070(9)
C104 0.0493(12) 0.0464(12) 0.0303(10) 0.0083(9) 0.0152(9) -0.0056(10)
C105 0.0405(11) 0.0548(13) 0.0349(10) 0.0230(10) 0.0102(9) 0.0047(9)
C106 0.0353(10) 0.0380(10) 0.0372(10) 0.0183(8) 0.0135(8) 0.0080(8)
C201 0.0317(9) 0.0287(9) 0.0317(9) 0.0123(7) 0.0151(7) 0.0103(7)
C202 0.0344(10) 0.0361(10) 0.0335(10) 0.0128(8) 0.0152(8) 0.0060(8)
C203 0.0468(11) 0.0327(10) 0.0437(11) 0.0122(9) 0.0245(9) 0.0023(8)
C204 0.0633(13) 0.0370(11) 0.0432(11) 0.0215(9) 0.0288(10) 0.0104(10)
C205 0.0577(13) 0.0484(12) 0.0348(11) 0.0224(10) 0.0113(10) 0.0032(10)
C206 0.0427(11) 0.0367(10) 0.0346(10) 0.0156(8) 0.0096(8) -0.0022(8)
C301 0.0336(9) 0.0349(10) 0.0246(9) 0.0111(7) 0.0100(7) 0.0036(8)
C302 0.0429(11) 0.0469(12) 0.0410(11) 0.0228(9) 0.0153(9) 0.0050(9)
C303 0.0495(13) 0.0669(16) 0.0588(14) 0.0346(13) 0.0169(11) -0.0079(11)
C304 0.0316(11) 0.102(2) 0.0575(14) 0.0436(15) 0.0109(10) -0.0022(12)
C305 0.0367(11) 0.0892(18) 0.0537(13) 0.0400(13) 0.0186(10) 0.0209(11)
C306 0.0377(10) 0.0509(12) 0.0424(11) 0.0230(10) 0.0163(9) 0.0119(9)
C401 0.0474(11) 0.0352(10) 0.0340(10) 0.0194(8) 0.0221(9) 0.0160(8)
C402 0.0475(12) 0.0497(12) 0.0470(12) 0.0252(10) 0.0246(10) 0.0225(10)
C403 0.0647(15) 0.0791(17) 0.0703(16) 0.0497(15) 0.0425(13) 0.0460(14)
C404 0.103(2) 0.0671(16) 0.0707(17) 0.0449(14) 0.0593(16) 0.0593(16)
C405 0.107(2) 0.0436(13) 0.0552(14) 0.0204(11) 0.0478(15) 0.0315(14)
C406 0.0648(14) 0.0403(11) 0.0410(11) 0.0169(9) 0.0254(10) 0.0177(10)
N7 0.132(2) 0.0887(19) 0.113(2) 0.0345(17) 0.0412(19) 0.0657(19)
C41 0.0738(17) 0.0521(14) 0.0611(16) 0.0227(12) 0.0253(13) 0.0182(13)
C42 0.0573(14) 0.0521(14) 0.0792(17) 0.0300(13) 0.0362(13) 0.0154(11)
N8 0.106(2) 0.132(2) 0.0783(18) 0.0480(18) 0.0492(17) 0.0271(18)
C43 0.0611(15) 0.0703(17) 0.0683(17) 0.0288(14) 0.0389(14) 0.0222(13)
C44 0.116(2) 0.098(2) 0.080(2) 0.0475(17) 0.0643(19) 0.068(2)
N9 0.427(10) 0.161(4) 0.302(7) 0.077(5) 0.276(7) 0.042(5)
C45 0.148(4) 0.090(3) 0.125(3) 0.032(2) 0.078(3) 0.037(2)
C46 0.165(4) 0.277(6) 0.092(3) 0.097(4) 0.073(3) 0.121(4)

loop_
_atom_type_symbol
_atom_type_description
_atom_type_scat_dispersion_real
_atom_type_scat_dispersion_imag
_atom_type_scat_source
C C 0.0033 0.0016 'International Tables Vol C Tables 4.2.6.8 and 6.1.1.4'
H H 0.0000 0.0000 'International Tables Vol C Tables 4.2.6.8 and 6.1.1.4'
B B 0.0013 0.0007 'International Tables Vol C Tables 4.2.6.8 and 6.1.1.4'
N N 0.0061 0.0033 'International Tables Vol C Tables 4.2.6.8 and 6.1.1.4'
O O 0.0106 0.0060 'International Tables Vol C Tables 4.2.6.8 and 6.1.1.4'
S S 0.1246 0.1234 'International Tables Vol C Tables 4.2.6.8 and 6.1.1.4'
Mn Mn 0.3368 0.7283 'International Tables Vol C Tables 4.2.6.8 and 6.1.1.4'

loop_
_geom_angle_atom_site_label_1
_geom_angle_atom_site_label_2
_geom_angle_atom_site_label_3
_geom_angle
_geom_angle_site_symmetry_1
_geom_angle_site_symmetry_3
_geom_angle_publ_flag
O1 Mn1 N3 88.79(6) . . ?
O1 Mn1 N2 155.22(5) . . ?
N3 Mn1 N2 77.48(6) . . ?
O1 Mn1 N1 86.75(6) . . ?
N3 Mn1 N1 102.69(5) . . ?
N2 Mn1 N1 76.50(6) . . ?
O1 Mn1 S1 95.47(5) . . ?
N3 Mn1 S1 168.15(4) . . ?
N2 Mn1 S1 102.14(5) . . ?
N1 Mn1 S1 88.62(5) . . ?
O1 Mn1 S2 102.63(5) . . ?
N3 Mn1 S2 87.87(4) . . ?
N2 Mn1 S2 97.42(5) . . ?
N1 Mn1 S2 166.13(4) . . ?
S1 Mn1 S2 80.41(3) . . ?
O2 Mn2 N5 155.82(5) . . ?
O2 Mn2 N6 87.04(5) . . ?
N5 Mn2 N6 77.63(5) . . ?
O2 Mn2 N4 88.67(6) . . ?
N5 Mn2 N4 77.12(6) . . ?
N6 Mn2 N4 103.64(7) . . ?
O2 Mn2 S2 99.38(4) . . ?
N5 Mn2 S2 99.48(4) . . ?
N6 Mn2 S2 167.19(4) . . ?
N4 Mn2 S2 87.67(6) . . ?
O2 Mn2 S1 100.40(5) . . ?
N5 Mn2 S1 97.55(5) . . ?
N6 Mn2 S1 87.56(6) . . ?
N4 Mn2 S1 166.02(4) . . ?
S2 Mn2 S1 80.41(5) . . ?
C1 S1 Mn1 100.66(6) . . ?
C1 S1 Mn2 102.01(6) . . ?
Mn1 S1 Mn2 82.67(4) . . ?
C17 S2 Mn2 103.30(6) . . ?
C17 S2 Mn1 103.87(6) . . ?
Mn2 S2 Mn1 83.20(4) . . ?
C8 N1 C9 109.83(14) . . ?
C8 N1 C7 108.50(13) . . ?
C9 N1 C7 106.18(13) . . ?
C8 N1 Mn1 114.02(10) . . ?
C9 N1 Mn1 107.50(10) . . ?
C7 N1 Mn1 110.53(10) . . ?
C10 N2 C11 108.11(15) . . ?
C10 N2 C12 111.23(14) . . ?
C11 N2 C12 109.63(15) . . ?
C10 N2 Mn1 106.76(10) . . ?
C11 N2 Mn1 112.36(11) . . ?
C12 N2 Mn1 108.75(11) . . ?
C13 N3 C14 108.37(14) . . ?
C13 N3 C15 108.56(14) . . ?
C14 N3 C15 109.32(13) . . ?
C13 N3 Mn1 103.68(10) . . ?
C14 N3 Mn1 113.48(11) . . ?
C15 N3 Mn1 113.11(10) . . ?
C23 N4 C24 109.61(15) . . ?
C23 N4 C22 108.64(14) . . ?
C24 N4 C22 106.90(14) . . ?
C23 N4 Mn2 113.66(12) . . ?
C24 N4 Mn2 105.55(11) . . ?
C22 N4 Mn2 112.21(10) . . ?
C27 N5 C25 111.36(15) . . ?
C27 N5 C26 108.92(16) . . ?
C25 N5 C26 107.54(16) . . ?
C27 N5 Mn2 108.89(10) . . ?
C25 N5 Mn2 108.82(11) . . ?
C26 N5 Mn2 111.31(12) . . ?
C29 N6 C28 108.67(15) . . ?
C29 N6 C30 108.11(14) . . ?
C28 N6 C30 107.76(15) . . ?
C29 N6 Mn2 114.44(12) . . ?
C28 N6 Mn2 105.00(10) . . ?
C30 N6 Mn2 112.58(11) . . ?
C39 O1 Mn1 134.40(12) . . ?
C39 O2 Mn2 132.65(12) . . ?
C6 C1 C2 118.27(15) . . ?
C6 C1 S1 120.77(13) . . ?
C2 C1 S1 120.89(12) . . ?
C3 C2 C1 120.02(15) . . ?
C3 C2 C30 118.56(15) . . ?
C1 C2 C30 121.08(15) . . ?
C4 C3 C2 122.46(16) . . ?
C3 C4 C5 116.36(15) . . ?
C3 C4 C31 124.15(15) . . ?
C5 C4 C31 119.47(15) . . ?
C6 C5 C4 123.13(15) . . ?
C5 C6 C1 119.64(15) . . ?
C5 C6 C7 118.37(15) . . ?
C1 C6 C7 121.43(15) . . ?
N1 C7 C6 117.11(14) . . ?
N1 C9 C10 111.56(14) . . ?
N2 C10 C9 113.02(15) . . ?
N2 C12 C13 113.72(15) . . ?
N3 C13 C12 112.86(15) . . ?
N3 C15 C16 114.82(13) . . ?
C21 C16 C17 120.00(15) . . ?
C21 C16 C15 118.60(15) . . ?
C17 C16 C15 121.19(15) . . ?
C16 C17 C18 118.51(15) . . ?
C16 C17 S2 121.03(12) . . ?
C18 C17 S2 120.41(13) . . ?
C19 C18 C17 119.27(15) . . ?
C19 C18 C22 118.91(15) . . ?
C17 C18 C22 121.37(15) . . ?
C18 C19 C20 123.34(15) . . ?
C21 C20 C19 116.16(15) . . ?
C21 C20 C35 123.49(16) . . ?
C19 C20 C35 120.31(15) . . ?
C20 C21 C16 122.70(16) . . ?
N4 C22 C18 116.60(14) . . ?
N4 C24 C25 112.13(15) . . ?
N5 C25 C24 113.24(16) . . ?
N5 C27 C28 114.33(16) . . ?
N6 C28 C27 112.60(16) . . ?
N6 C30 C2 115.79(14) . . ?
C34 C31 C32 109.24(16) . . ?
C34 C31 C4 109.30(15) . . ?
C32 C31 C4 112.00(14) . . ?
C34 C31 C33 108.94(17) . . ?
C32 C31 C33 107.85(16) . . ?
C4 C31 C33 109.45(14) . . ?
C37 C35 C20 112.51(15) . . ?
C37 C35 C36 108.63(17) . . ?
C20 C35 C36 109.47(15) . . ?
C37 C35 C38 108.70(17) . . ?
C20 C35 C38 109.12(16) . . ?
C36 C35 C38 108.33(16) . . ?
O2 C39 O1 125.91(17) . . ?
O2 C39 C40 117.58(18) . . ?
O1 C39 C40 116.50(18) . . ?
C201 B C101 111.49(14) . . ?
C201 B C301 112.31(14) . . ?
C101 B C301 103.21(14) . . ?
C201 B C401 104.38(14) . . ?
C101 B C401 112.92(14) . . ?
C301 B C401 112.79(15) . . ?
C102 C101 C106 114.67(16) . . ?
C102 C101 B 120.63(15) . . ?
C106 C101 B 124.25(16) . . ?
C103 C102 C101 122.98(18) . . ?
C104 C103 C102 120.53(19) . . ?
C103 C104 C105 118.75(18) . . ?
C104 C105 C106 120.06(19) . . ?
C105 C106 C101 123.00(18) . . ?
C202 C201 C206 114.49(16) . . ?
C202 C201 B 122.43(15) . . ?
C206 C201 B 122.76(15) . . ?
C203 C202 C201 123.03(17) . . ?
C204 C203 C202 120.24(18) . . ?
C203 C204 C205 118.73(18) . . ?
C204 C205 C206 120.33(19) . . ?
C205 C206 C201 123.17(18) . . ?
C302 C301 C306 114.88(17) . . ?
C302 C301 B 122.60(16) . . ?
C306 C301 B 122.12(16) . . ?
C303 C302 C301 122.7(2) . . ?
C304 C303 C302 120.2(2) . . ?
C305 C304 C303 119.2(2) . . ?
C304 C305 C306 120.2(2) . . ?
C305 C306 C301 122.8(2) . . ?
C402 C401 C406 115.07(18) . . ?
C402 C401 B 121.70(17) . . ?
C406 C401 B 123.04(17) . . ?
C403 C402 C401 122.8(2) . . ?
C404 C403 C402 120.4(2) . . ?
C403 C404 C405 119.0(2) . . ?
C404 C405 C406 120.2(2) . . ?
C401 C406 C405 122.5(2) . . ?
N7 C41 C42 179.1(3) . . ?
N8 C43 C44 179.2(4) . . ?
N9 C45 C46 170.1(6) . . ?

loop_
_geom_bond_atom_site_label_1
_geom_bond_atom_site_label_2
_geom_bond_distance
_geom_bond_site_symmetry_2
_geom_bond_publ_flag
Mn1 O1 2.0909(14) . ?
Mn1 N3 2.3369(15) . ?
Mn1 N2 2.3545(19) . ?
Mn1 N1 2.4065(14) . ?
Mn1 S1 2.6017(7) . ?
Mn1 S2 2.6166(8) . ?
Mn2 O2 2.0829(13) . ?
Mn2 N5 2.3331(15) . ?
Mn2 N6 2.3804(16) . ?
Mn2 N4 2.4010(16) . ?
Mn2 S2 2.5880(13) . ?
Mn2 S1 2.6301(12) . ?
S1 C1 1.7713(17) . ?
S2 C17 1.7723(17) . ?
N1 C8 1.480(2) . ?
N1 C9 1.489(2) . ?
N1 C7 1.490(2) . ?
N2 C10 1.478(2) . ?
N2 C11 1.480(2) . ?
N2 C12 1.485(2) . ?
N3 C13 1.476(2) . ?
N3 C14 1.480(2) . ?
N3 C15 1.488(2) . ?
N4 C23 1.473(2) . ?
N4 C24 1.484(2) . ?
N4 C22 1.488(2) . ?
N5 C27 1.476(2) . ?
N5 C25 1.478(2) . ?
N5 C26 1.479(2) . ?
N6 C29 1.476(2) . ?
N6 C28 1.484(2) . ?
N6 C30 1.490(2) . ?
O1 C39 1.249(2) . ?
O2 C39 1.249(2) . ?
C1 C6 1.404(2) . ?
C1 C2 1.404(2) . ?
C2 C3 1.396(2) . ?
C2 C30 1.508(2) . ?
C3 C4 1.388(2) . ?
C4 C5 1.393(2) . ?
C4 C31 1.533(2) . ?
C5 C6 1.388(2) . ?
C6 C7 1.503(2) . ?
C9 C10 1.498(3) . ?
C12 C13 1.510(3) . ?
C15 C16 1.507(2) . ?
C16 C21 1.393(2) . ?
C16 C17 1.398(2) . ?
C17 C18 1.410(2) . ?
C18 C19 1.389(2) . ?
C18 C22 1.503(2) . ?
C19 C20 1.390(2) . ?
C20 C21 1.390(2) . ?
C20 C35 1.528(2) . ?
C24 C25 1.506(3) . ?
C27 C28 1.504(3) . ?
C31 C34 1.527(3) . ?
C31 C32 1.530(3) . ?
C31 C33 1.537(3) . ?
C35 C37 1.526(3) . ?
C35 C36 1.532(3) . ?
C35 C38 1.534(3) . ?
C39 C40 1.510(3) . ?
B C201 1.641(3) . ?
B C101 1.645(3) . ?
B C301 1.646(3) . ?
B C401 1.648(3) . ?
C101 C102 1.396(2) . ?
C101 C106 1.397(2) . ?
C102 C103 1.386(3) . ?
C103 C104 1.373(3) . ?
C104 C105 1.377(3) . ?
C105 C106 1.393(3) . ?
C201 C202 1.396(2) . ?
C201 C206 1.401(2) . ?
C202 C203 1.389(3) . ?
C203 C204 1.375(3) . ?
C204 C205 1.378(3) . ?
C205 C206 1.381(3) . ?
C301 C302 1.395(3) . ?
C301 C306 1.401(3) . ?
C302 C303 1.387(3) . ?
C303 C304 1.372(3) . ?
C304 C305 1.370(3) . ?
C305 C306 1.381(3) . ?
C401 C402 1.396(3) . ?
C401 C406 1.396(3) . ?
C402 C403 1.389(3) . ?
C403 C404 1.371(4) . ?
C404 C405 1.373(4) . ?
C405 C406 1.399(3) . ?
N7 C41 1.142(3) . ?
C41 C42 1.419(3) . ?
N8 C43 1.117(3) . ?
C43 C44 1.436(4) . ?
N9 C45 1.170(5) . ?
C45 C46 1.410(6) . ?
